data_1566598
loop_
_publ_author_name
'Tian, Jiliang'
'Zhang, Xingwang'
'Liu, Shaofeng'
'Li, Zhibo'

_publ_section_title
;
 Chromium complexes supported by NNO-tridentate ligands: an unprecedented
 activity with the requirement of a small amount of MAO
;
_journal_issue 13
_journal_name_full 'Polymer Chemistry'
_journal_page_first 1852
_journal_page_last 1860
_journal_paper_doi 10.1039/D2PY00125J
_journal_volume 13
_journal_year 2022
_chemical_formula_moiety 'C33 H43 Cl2 Cr N2 O2'
_chemical_formula_sum 'C33 H43 Cl2 Cr N2 O2'
_chemical_formula_weight 622.59
_space_group_crystal_system triclinic
_space_group_IT_number 2
_space_group_name_Hall '-P 1'
_space_group_name_H-M_alt 'P -1'
_atom_sites_solution_hydrogens geom
_atom_sites_solution_primary dual
_audit_creation_date 2021-05-11
_audit_creation_method
;
Olex2 1.2
(compiled 2018.05.29 svn.r3508 for OlexSys, GUI svn.r5506)
;
_audit_update_record
;
2022-01-07 deposited with the CCDC.	2022-03-03 downloaded from the CCDC.
;
_cell_angle_alpha 70.953(7)
_cell_angle_beta 89.935(10)
_cell_angle_gamma 71.859(7)
_cell_formula_units_Z 4
_cell_length_a 16.326(3)
_cell_length_b 16.389(3)
_cell_length_c 16.464(3)
_cell_measurement_reflns_used 1599
_cell_measurement_temperature 193(2)
_cell_measurement_theta_max 54.89
_cell_measurement_theta_min 7.53
_cell_volume 3932.2(13)
_computing_cell_refinement 'SAINT v8.37A (Bruker, 2015)'
_computing_data_reduction 'SAINT v8.37A (Bruker, 2015)'
_computing_molecular_graphics 'Olex2 (Dolomanov et al., 2009)'
_computing_publication_material 'Olex2 (Dolomanov et al., 2009)'
_computing_structure_refinement 'ShelXL (Sheldrick, 2015)'
_computing_structure_solution 'ShelXT (Sheldrick, 2015)'
_diffrn_ambient_temperature 193
_diffrn_measured_fraction_theta_full 0.998
_diffrn_measured_fraction_theta_max 0.991
_diffrn_measurement_device_type 'Bruker D8 Venture'
_diffrn_measurement_method '\f and \w scans'
_diffrn_radiation_type GaK\a
_diffrn_radiation_wavelength 1.34139
_diffrn_reflns_av_R_equivalents 0.0787
_diffrn_reflns_av_unetI/netI 0.0788
_diffrn_reflns_Laue_measured_fraction_full 0.998
_diffrn_reflns_Laue_measured_fraction_max 0.991
_diffrn_reflns_limit_h_max 17
_diffrn_reflns_limit_h_min -19
_diffrn_reflns_limit_k_max 19
_diffrn_reflns_limit_k_min -20
_diffrn_reflns_limit_l_max 20
_diffrn_reflns_limit_l_min -20
_diffrn_reflns_number 56466
_diffrn_reflns_point_group_measured_fraction_full 0.998
_diffrn_reflns_point_group_measured_fraction_max 0.991
_diffrn_reflns_theta_full 53.594
_diffrn_reflns_theta_max 55.166
_diffrn_reflns_theta_min 2.933
_diffrn_standards_number 0
_exptl_absorpt_coefficient_mu 2.591
_exptl_absorpt_correction_T_max 0.7508
_exptl_absorpt_correction_T_min 0.5201
_exptl_absorpt_correction_type multi-scan
_exptl_absorpt_process_details
'SADABS-2016/2 (Bruker,2016/2) was used for absorption correction. wR2(int) was 0.1242 before and 0.0758 after correction. The Ratio of minimum to maximum transmission is 0.6927. The \l/2 correction factor is Not present.'
_exptl_crystal_colour red
_exptl_crystal_colour_primary red
_exptl_crystal_density_diffrn 1.052
_exptl_crystal_description block
_exptl_crystal_F_000 1316
_exptl_crystal_size_max 0.05
_exptl_crystal_size_mid 0.03
_exptl_crystal_size_min 0.03
_refine_diff_density_max 0.346
_refine_diff_density_min -0.672
_refine_diff_density_rms 0.084
_refine_ls_extinction_method none
_refine_ls_goodness_of_fit_ref 1.054
_refine_ls_hydrogen_treatment constr
_refine_ls_matrix_type full
_refine_ls_number_parameters 737
_refine_ls_number_reflns 14951
_refine_ls_number_restraints 0
_refine_ls_restrained_S_all 1.054
_refine_ls_R_factor_all 0.1177
_refine_ls_R_factor_gt 0.0736
_refine_ls_shift/su_max 0.002
_refine_ls_shift/su_mean 0.000
_refine_ls_structure_factor_coef Fsqd
_refine_ls_weighting_details 'w=1/[\s^2^(Fo^2^)+(0.1391P)^2^+0.0970P] where P=(Fo^2^+2Fc^2^)/3'
_refine_ls_weighting_scheme calc
_refine_ls_wR_factor_gt 0.2105
_refine_ls_wR_factor_ref 0.2400
_reflns_Friedel_coverage 0.000
_reflns_number_gt 8794
_reflns_number_total 14951
_reflns_threshold_expression 'I > 2\s(I)'
_cod_data_source_file d2py00125j2.cif
_cod_data_source_block 2105077204_0m
_cod_depositor_comments 'Adding full bibliography for 1566598--1566599.cif.'
_cod_original_cell_volume 3932.1(13)
_cod_database_code 1566598
_shelx_shelxl_version_number 2016/6
_shelx_space_group_comment
;
The symmetry employed for this shelxl refinement is uniquely defined
by the following loop, which should always be used as a source of
symmetry information in preference to the above space-group names.
They are only intended as comments.
;
_shelx_estimated_absorpt_t_max 0.926
_shelx_estimated_absorpt_t_min 0.881
_olex2_refinement_description
;
1. Fixed Uiso
 At 1.2 times of:
  All C(H) groups, All C(H,H) groups, All N(H) groups
 At 1.5 times of:
  All C(H,H,H) groups
2.a Ternary CH refined with riding coordinates:
 N2(H2), N4(H4)
2.b Secondary CH2 refined with riding coordinates:
 C30(H30A,H30B), C31(H31A,H31B), C32(H32A,H32B), C33(H33A,H33B), C63(H63A,
 H63B), C64(H64A,H64B), C65(H65A,H65B), C66(H66A,H66B)
2.c Aromatic/amide H refined with riding coordinates:
 C3(H3), C8(H8), C9(H9), C10(H10), C14(H14), C15(H15), C16(H16), C17(H17),
 C18(H18), C20(H20), C36(H36), C41(H41), C42(H42), C43(H43), C47(H47), C48(H48),
  C49(H49), C50(H50), C51(H51), C53(H53)
2.d Idealised Me refined as rotating group:
 C12(H12A,H12B,H12C), C13(H13A,H13B,H13C), C23(H23A,H23B,H23C), C24(H24A,H24B,
 H24C), C25(H25A,H25B,H25C), C27(H27A,H27B,H27C), C28(H28A,H28B,H28C), C29(H29A,
 H29B,H29C), C45(H45A,H45B,H45C), C46(H46A,H46B,H46C), C56(H56A,H56B,H56C),
 C57(H57A,H57B,H57C), C58(H58A,H58B,H58C), C60(H60A,H60B,H60C), C61(H61A,H61B,
 H61C), C62(H62A,H62B,H62C)
;
_olex2_submission_special_instructions 'No special instructions were received'

loop_
_space_group_symop_operation_xyz
'x, y, z'
'-x, -y, -z'

loop_
_atom_site_label
_atom_site_type_symbol
_atom_site_fract_x
_atom_site_fract_y
_atom_site_fract_z
_atom_site_U_iso_or_equiv
_atom_site_adp_type
_atom_site_occupancy
_atom_site_site_symmetry_order
_atom_site_calc_flag
_atom_site_refinement_flags_posn
_atom_site_refinement_flags_adp
_atom_site_refinement_flags_occupancy
_atom_site_disorder_assembly
_atom_site_disorder_group
Cr1 Cr 0.69765(5) 0.35352(4) -0.35733(4) 0.0434(2) Uani 1 1 d . . . . .
Cl1 Cl 0.59644(8) 0.45808(7) -0.30420(7) 0.0516(3) Uani 1 1 d . . . . .
Cl2 Cl 0.79978(8) 0.25532(8) -0.40758(8) 0.0563(3) Uani 1 1 d . . . . .
O1 O 0.6296(2) 0.2754(2) -0.33594(18) 0.0487(7) Uani 1 1 d . . . . .
O2 O 0.76373(19) 0.2897(2) -0.23414(18) 0.0484(7) Uani 1 1 d . . . . .
N1 N 0.6349(2) 0.4261(2) -0.4758(2) 0.0414(8) Uani 1 1 d . . . . .
N2 N 0.7573(2) 0.4597(2) -0.3937(2) 0.0466(9) Uani 1 1 d . . . . .
H2 H 0.733974 0.493469 -0.353356 0.056 Uiso 1 1 calc R . . . .
C1 C 0.5933(3) 0.2530(3) -0.3939(3) 0.0440(10) Uani 1 1 d . . . . .
C2 C 0.5672(3) 0.3138(3) -0.4803(3) 0.0452(10) Uani 1 1 d . . . . .
C3 C 0.5853(3) 0.3983(3) -0.5141(3) 0.0459(10) Uani 1 1 d . . . . .
H3 H 0.558173 0.437733 -0.570321 0.055 Uiso 1 1 calc R . . . .
C4 C 0.6482(3) 0.5112(3) -0.5167(3) 0.0446(10) Uani 1 1 d . . . . .
C5 C 0.7139(3) 0.5276(3) -0.4771(3) 0.0473(11) Uani 1 1 d . . . . .
C6 C 0.8503(3) 0.4431(3) -0.3789(3) 0.0527(12) Uani 1 1 d . . . . .
C7 C 0.8801(3) 0.4509(3) -0.3028(3) 0.0608(13) Uani 1 1 d . . . . .
C8 C 0.9690(4) 0.4318(4) -0.2866(4) 0.0771(17) Uani 1 1 d . . . . .
H8 H 0.991067 0.435609 -0.235061 0.093 Uiso 1 1 calc R . . . .
C9 C 1.0247(4) 0.4081(4) -0.3418(5) 0.0836(18) Uani 1 1 d . . . . .
H9 H 1.084955 0.395694 -0.328787 0.100 Uiso 1 1 calc R . . . .
C10 C 0.9952(4) 0.4016(4) -0.4169(4) 0.0846(18) Uani 1 1 d . . . . .
H10 H 1.035300 0.384234 -0.454993 0.101 Uiso 1 1 calc R . . . .
C11 C 0.9054(3) 0.4205(3) -0.4380(3) 0.0624(13) Uani 1 1 d . . . . .
C12 C 0.8772(4) 0.4183(4) -0.5244(4) 0.0756(16) Uani 1 1 d . . . . .
H12A H 0.831924 0.389600 -0.517671 0.113 Uiso 1 1 calc GR . . . .
H12B H 0.926959 0.382994 -0.545875 0.113 Uiso 1 1 calc GR . . . .
H12C H 0.854232 0.480839 -0.565746 0.113 Uiso 1 1 calc GR . . . .
C13 C 0.8200(4) 0.4780(4) -0.2402(3) 0.0740(16) Uani 1 1 d . . . . .
H13A H 0.777755 0.538873 -0.269328 0.111 Uiso 1 1 calc GR . . . .
H13B H 0.853541 0.479254 -0.191498 0.111 Uiso 1 1 calc GR . . . .
H13C H 0.789395 0.433691 -0.218695 0.111 Uiso 1 1 calc GR . . . .
C14 C 0.7343(4) 0.6059(3) -0.5129(3) 0.0603(13) Uani 1 1 d . . . . .
H14 H 0.779043 0.616067 -0.484759 0.072 Uiso 1 1 calc R . . . .
C15 C 0.6890(4) 0.6708(3) -0.5910(3) 0.0649(14) Uani 1 1 d . . . . .
H15 H 0.703518 0.724701 -0.616831 0.078 Uiso 1 1 calc R . . . .
C16 C 0.6235(3) 0.6562(3) -0.6301(3) 0.0596(13) Uani 1 1 d . . . . .
H16 H 0.592200 0.700813 -0.682770 0.072 Uiso 1 1 calc R . . . .
C17 C 0.6023(3) 0.5775(3) -0.5941(3) 0.0520(11) Uani 1 1 d . . . . .
H17 H 0.556545 0.568435 -0.621926 0.062 Uiso 1 1 calc R . . . .
C18 C 0.5187(3) 0.2949(3) -0.5382(3) 0.0525(12) Uani 1 1 d . . . . .
H18 H 0.499142 0.338173 -0.594894 0.063 Uiso 1 1 calc R . . . .
C19 C 0.4988(3) 0.2148(3) -0.5146(3) 0.0545(12) Uani 1 1 d . . . . .
C20 C 0.5305(3) 0.1538(3) -0.4294(3) 0.0581(13) Uani 1 1 d . . . . .
H20 H 0.519586 0.097218 -0.412791 0.070 Uiso 1 1 calc R . . . .
C21 C 0.5757(3) 0.1689(3) -0.3687(3) 0.0516(11) Uani 1 1 d . . . . .
C22 C 0.6073(4) 0.0985(3) -0.2775(3) 0.0608(13) Uani 1 1 d . . . . .
C23 C 0.5892(4) 0.0091(3) -0.2675(4) 0.0815(18) Uani 1 1 d . . . . .
H23A H 0.526431 0.021087 -0.273052 0.122 Uiso 1 1 calc GR . . . .
H23B H 0.615057 -0.036123 -0.210519 0.122 Uiso 1 1 calc GR . . . .
H23C H 0.614636 -0.014503 -0.312621 0.122 Uiso 1 1 calc GR . . . .
C24 C 0.5621(4) 0.1363(4) -0.2099(3) 0.0704(15) Uani 1 1 d . . . . .
H24A H 0.572077 0.193772 -0.215504 0.106 Uiso 1 1 calc GR . . . .
H24B H 0.585523 0.091948 -0.151924 0.106 Uiso 1 1 calc GR . . . .
H24C H 0.499651 0.147512 -0.218802 0.106 Uiso 1 1 calc GR . . . .
C25 C 0.7070(4) 0.0722(4) -0.2597(3) 0.0704(15) Uani 1 1 d . . . . .
H25A H 0.735149 0.047433 -0.303231 0.106 Uiso 1 1 calc GR . . . .
H25B H 0.727128 0.025880 -0.202052 0.106 Uiso 1 1 calc GR . . . .
H25C H 0.721880 0.126500 -0.262687 0.106 Uiso 1 1 calc GR . . . .
C26 C 0.4495(4) 0.1913(4) -0.5767(3) 0.0678(15) Uani 1 1 d . . . . .
C27 C 0.4038(6) 0.2742(5) -0.6547(5) 0.145(4) Uani 1 1 d . . . . .
H27A H 0.380570 0.327646 -0.636695 0.218 Uiso 1 1 calc GR . . . .
H27B H 0.356176 0.263479 -0.681066 0.218 Uiso 1 1 calc GR . . . .
H27C H 0.445042 0.285277 -0.696821 0.218 Uiso 1 1 calc GR . . . .
C28 C 0.3805(5) 0.1547(5) -0.5362(4) 0.103(2) Uani 1 1 d . . . . .
H28A H 0.405826 0.103515 -0.482351 0.154 Uiso 1 1 calc GR . . . .
H28B H 0.355211 0.133527 -0.576094 0.154 Uiso 1 1 calc GR . . . .
H28C H 0.335134 0.203059 -0.523637 0.154 Uiso 1 1 calc GR . . . .
C29 C 0.5138(5) 0.1194(6) -0.6049(6) 0.134(3) Uani 1 1 d . . . . .
H29A H 0.553680 0.146076 -0.639937 0.201 Uiso 1 1 calc GR . . . .
H29B H 0.482504 0.097316 -0.639225 0.201 Uiso 1 1 calc GR . . . .
H29C H 0.546741 0.068245 -0.553767 0.201 Uiso 1 1 calc GR . . . .
C30 C 0.7180(3) 0.2731(3) -0.1574(3) 0.0558(12) Uani 1 1 d . . . . .
H30A H 0.664928 0.259897 -0.169441 0.067 Uiso 1 1 calc R . . . .
H30B H 0.701266 0.326977 -0.138598 0.067 Uiso 1 1 calc R . . . .
C31 C 0.7803(4) 0.1920(3) -0.0893(3) 0.0644(14) Uani 1 1 d . . . . .
H31A H 0.775771 0.134011 -0.091790 0.077 Uiso 1 1 calc R . . . .
H31B H 0.770554 0.194663 -0.030729 0.077 Uiso 1 1 calc R . . . .
C32 C 0.8680(4) 0.2020(4) -0.1137(3) 0.0702(15) Uani 1 1 d . . . . .
H32A H 0.880375 0.248336 -0.093993 0.084 Uiso 1 1 calc R . . . .
H32B H 0.915646 0.143072 -0.089072 0.084 Uiso 1 1 calc R . . . .
C33 C 0.8554(3) 0.2327(3) -0.2113(3) 0.0572(12) Uani 1 1 d . . . . .
H33A H 0.893630 0.268494 -0.237238 0.069 Uiso 1 1 calc R . . . .
H33B H 0.867709 0.179660 -0.231137 0.069 Uiso 1 1 calc R . . . .
Cr2 Cr 0.82960(5) 0.42208(5) 0.09189(4) 0.0438(2) Uani 1 1 d . . . . .
Cl3 Cl 0.89110(8) 0.48874(8) 0.17328(7) 0.0540(3) Uani 1 1 d . . . . .
Cl4 Cl 0.76182(8) 0.36469(8) 0.01342(7) 0.0540(3) Uani 1 1 d . . . . .
O3 O 0.92240(19) 0.3096(2) 0.13185(19) 0.0498(7) Uani 1 1 d . . . . .
O4 O 0.7627(2) 0.3809(2) 0.19651(19) 0.0550(8) Uani 1 1 d . . . . .
N3 N 0.8895(2) 0.4720(2) -0.0091(2) 0.0431(8) Uani 1 1 d . . . . .
N4 N 0.7389(2) 0.5614(2) 0.0404(2) 0.0463(9) Uani 1 1 d . . . . .
H4 H 0.747435 0.586064 0.086713 0.056 Uiso 1 1 calc R . . . .
C34 C 0.9737(3) 0.2713(3) 0.0817(3) 0.0458(10) Uani 1 1 d . . . . .
C35 C 0.9945(3) 0.3242(3) 0.0041(3) 0.0450(10) Uani 1 1 d . . . . .
C36 C 0.9549(3) 0.4218(3) -0.0337(3) 0.0444(10) Uani 1 1 d . . . . .
H36 H 0.979752 0.452239 -0.081556 0.053 Uiso 1 1 calc R . . . .
C37 C 0.8529(3) 0.5682(3) -0.0557(3) 0.0433(10) Uani 1 1 d . . . . .
C38 C 0.7748(3) 0.6140(3) -0.0307(3) 0.0479(11) Uani 1 1 d . . . . .
C39 C 0.6442(3) 0.5850(3) 0.0301(3) 0.0538(12) Uani 1 1 d . . . . .
C40 C 0.6018(3) 0.5864(3) -0.0457(4) 0.0632(14) Uani 1 1 d . . . . .
C41 C 0.5138(4) 0.6045(4) -0.0487(5) 0.089(2) Uani 1 1 d . . . . .
H41 H 0.483339 0.606228 -0.098676 0.107 Uiso 1 1 calc R . . . .
C42 C 0.4683(5) 0.6201(5) 0.0175(8) 0.119(3) Uani 1 1 d . . . . .
H42 H 0.407249 0.633122 0.012403 0.143 Uiso 1 1 calc R . . . .
C43 C 0.5102(5) 0.6170(4) 0.0916(6) 0.102(3) Uani 1 1 d . . . . .
H43 H 0.478437 0.624747 0.138500 0.123 Uiso 1 1 calc R . . . .
C44 C 0.5985(4) 0.6026(4) 0.0977(4) 0.0692(15) Uani 1 1 d . . . . .
C45 C 0.6463(5) 0.6053(5) 0.1757(4) 0.107(3) Uani 1 1 d . . . . .
H45A H 0.692492 0.546646 0.202678 0.161 Uiso 1 1 calc GR . . . .
H45B H 0.605520 0.616600 0.217645 0.161 Uiso 1 1 calc GR . . . .
H45C H 0.671712 0.654415 0.156939 0.161 Uiso 1 1 calc GR . . . .
C46 C 0.6454(4) 0.5715(4) -0.1219(3) 0.0728(16) Uani 1 1 d . . . . .
H46A H 0.646204 0.630097 -0.162642 0.109 Uiso 1 1 calc GR . . . .
H46B H 0.613512 0.544799 -0.150497 0.109 Uiso 1 1 calc GR . . . .
H46C H 0.704978 0.529780 -0.102526 0.109 Uiso 1 1 calc GR . . . .
C47 C 0.7332(3) 0.7071(3) -0.0721(3) 0.0586(13) Uani 1 1 d . . . . .
H47 H 0.680673 0.737834 -0.054348 0.070 Uiso 1 1 calc R . . . .
C48 C 0.7699(4) 0.7542(3) -0.1399(4) 0.0662(14) Uani 1 1 d . . . . .
H48 H 0.741570 0.817689 -0.169385 0.079 Uiso 1 1 calc R . . . .
C49 C 0.8464(3) 0.7104(3) -0.1647(3) 0.0568(12) Uani 1 1 d . . . . .
H49 H 0.870999 0.743938 -0.210739 0.068 Uiso 1 1 calc R . . . .
C50 C 0.8882(3) 0.6178(3) -0.1236(3) 0.0491(11) Uani 1 1 d . . . . .
H50 H 0.941059 0.587963 -0.141585 0.059 Uiso 1 1 calc R . . . .
C51 C 1.0570(3) 0.2840(3) -0.0433(3) 0.0470(11) Uani 1 1 d . . . . .
H51 H 1.071549 0.321663 -0.094619 0.056 Uiso 1 1 calc R . . . .
C52 C 1.0976(3) 0.1896(3) -0.0153(3) 0.0547(12) Uani 1 1 d . . . . .
C53 C 1.0720(3) 0.1381(3) 0.0599(3) 0.0557(12) Uani 1 1 d . . . . .
H53 H 1.097431 0.073527 0.077919 0.067 Uiso 1 1 calc R . . . .
C54 C 1.0120(3) 0.1734(3) 0.1111(3) 0.0528(12) Uani 1 1 d . . . . .
C55 C 0.9887(3) 0.1115(3) 0.1926(3) 0.0581(12) Uani 1 1 d . . . . .
C56 C 1.0353(4) 0.0101(3) 0.2082(4) 0.0779(16) Uani 1 1 d . . . . .
H56A H 1.023699 -0.003756 0.156724 0.117 Uiso 1 1 calc GR . . . .
H56B H 1.014216 -0.026958 0.257804 0.117 Uiso 1 1 calc GR . . . .
H56C H 1.097891 -0.003798 0.220198 0.117 Uiso 1 1 calc GR . . . .
C57 C 1.0173(4) 0.1295(4) 0.2725(3) 0.0705(15) Uani 1 1 d . . . . .
H57A H 1.080349 0.115867 0.277716 0.106 Uiso 1 1 calc GR . . . .
H57B H 1.001231 0.090321 0.324506 0.106 Uiso 1 1 calc GR . . . .
H57C H 0.988593 0.193782 0.266078 0.106 Uiso 1 1 calc GR . . . .
C58 C 0.8920(4) 0.1288(4) 0.1842(4) 0.0731(16) Uani 1 1 d . . . . .
H58A H 0.860886 0.193857 0.172275 0.110 Uiso 1 1 calc GR . . . .
H58B H 0.876098 0.092653 0.238264 0.110 Uiso 1 1 calc GR . . . .
H58C H 0.876224 0.110938 0.136664 0.110 Uiso 1 1 calc GR . . . .
C59 C 1.1654(3) 0.1428(3) -0.0655(3) 0.0603(13) Uani 1 1 d . . . . .
C60 C 1.2476(4) 0.0827(4) -0.0028(4) 0.0891(19) Uani 1 1 d . . . . .
H60A H 1.270122 0.120809 0.019841 0.134 Uiso 1 1 calc GR . . . .
H60B H 1.291577 0.052074 -0.033471 0.134 Uiso 1 1 calc GR . . . .
H60C H 1.233782 0.036669 0.045132 0.134 Uiso 1 1 calc GR . . . .
C61 C 1.1297(5) 0.0827(5) -0.0972(5) 0.106(2) Uani 1 1 d . . . . .
H61A H 1.110569 0.042120 -0.048648 0.159 Uiso 1 1 calc GR . . . .
H61B H 1.175069 0.045926 -0.122028 0.159 Uiso 1 1 calc GR . . . .
H61C H 1.080448 0.120900 -0.141423 0.159 Uiso 1 1 calc GR . . . .
C62 C 1.1879(5) 0.2115(4) -0.1396(5) 0.105(2) Uani 1 1 d . . . . .
H62A H 1.134588 0.256808 -0.174517 0.157 Uiso 1 1 calc GR . . . .
H62B H 1.223579 0.180322 -0.175471 0.157 Uiso 1 1 calc GR . . . .
H62C H 1.220407 0.242305 -0.117133 0.157 Uiso 1 1 calc GR . . . .
C63 C 0.6827(3) 0.3620(4) 0.1915(3) 0.0632(13) Uani 1 1 d . . . . .
H63A H 0.692700 0.304353 0.179726 0.076 Uiso 1 1 calc R . . . .
H63B H 0.639741 0.412399 0.145574 0.076 Uiso 1 1 calc R . . . .
C64 C 0.6519(5) 0.3537(6) 0.2810(4) 0.104(2) Uani 1 1 d . . . . .
H64A H 0.637365 0.296779 0.305747 0.125 Uiso 1 1 calc R . . . .
H64B H 0.599928 0.406465 0.277254 0.125 Uiso 1 1 calc R . . . .
C65 C 0.7285(5) 0.3519(7) 0.3370(4) 0.122(3) Uani 1 1 d . . . . .
H65A H 0.716068 0.410317 0.347767 0.146 Uiso 1 1 calc R . . . .
H65B H 0.740592 0.301322 0.393200 0.146 Uiso 1 1 calc R . . . .
C66 C 0.8031(4) 0.3377(4) 0.2854(3) 0.0743(16) Uani 1 1 d . . . . .
H66A H 0.844134 0.367169 0.296893 0.089 Uiso 1 1 calc R . . . .
H66B H 0.834424 0.271769 0.298401 0.089 Uiso 1 1 calc R . . . .

loop_
_atom_site_aniso_label
_atom_site_aniso_U_11
_atom_site_aniso_U_22
_atom_site_aniso_U_33
_atom_site_aniso_U_23
_atom_site_aniso_U_13
_atom_site_aniso_U_12
Cr1 0.0506(5) 0.0410(4) 0.0368(4) -0.0112(3) -0.0044(3) -0.0148(3)
Cl1 0.0565(7) 0.0495(6) 0.0452(6) -0.0166(5) -0.0030(5) -0.0120(5)
Cl2 0.0626(8) 0.0539(7) 0.0529(7) -0.0223(5) 0.0036(6) -0.0158(5)
O1 0.0571(19) 0.0504(17) 0.0407(16) -0.0132(14) -0.0072(14) -0.0230(15)
O2 0.0484(18) 0.0505(17) 0.0420(17) -0.0134(14) -0.0043(14) -0.0129(14)
N1 0.047(2) 0.0421(19) 0.0383(19) -0.0151(16) -0.0015(16) -0.0178(16)
N2 0.052(2) 0.047(2) 0.042(2) -0.0148(17) -0.0026(17) -0.0196(17)
C1 0.047(3) 0.043(2) 0.038(2) -0.0105(19) 0.000(2) -0.013(2)
C2 0.055(3) 0.039(2) 0.043(2) -0.0144(19) -0.004(2) -0.017(2)
C3 0.055(3) 0.043(2) 0.034(2) -0.0107(19) 0.001(2) -0.012(2)
C4 0.055(3) 0.043(2) 0.040(2) -0.016(2) -0.001(2) -0.019(2)
C5 0.060(3) 0.043(2) 0.037(2) -0.0130(19) -0.005(2) -0.015(2)
C6 0.052(3) 0.055(3) 0.051(3) -0.010(2) -0.005(2) -0.025(2)
C7 0.066(3) 0.057(3) 0.060(3) -0.014(2) -0.014(3) -0.028(3)
C8 0.076(4) 0.074(4) 0.071(4) 0.000(3) -0.027(3) -0.036(3)
C9 0.058(4) 0.093(5) 0.087(5) -0.010(4) -0.011(3) -0.030(3)
C10 0.074(4) 0.084(4) 0.086(5) -0.012(4) 0.018(4) -0.033(3)
C11 0.059(3) 0.057(3) 0.061(3) -0.004(3) -0.002(3) -0.022(3)
C12 0.075(4) 0.094(4) 0.068(4) -0.033(3) 0.013(3) -0.036(3)
C13 0.095(4) 0.087(4) 0.053(3) -0.032(3) -0.012(3) -0.038(3)
C14 0.075(4) 0.055(3) 0.058(3) -0.016(2) -0.007(3) -0.032(3)
C15 0.084(4) 0.050(3) 0.063(3) -0.012(3) -0.002(3) -0.033(3)
C16 0.079(4) 0.040(3) 0.053(3) -0.002(2) -0.012(3) -0.023(2)
C17 0.064(3) 0.052(3) 0.040(2) -0.013(2) -0.005(2) -0.022(2)
C18 0.069(3) 0.046(3) 0.046(3) -0.013(2) -0.007(2) -0.025(2)
C19 0.070(3) 0.044(3) 0.050(3) -0.012(2) -0.011(2) -0.024(2)
C20 0.075(3) 0.042(3) 0.057(3) -0.010(2) -0.006(3) -0.026(2)
C21 0.066(3) 0.039(2) 0.050(3) -0.011(2) -0.007(2) -0.021(2)
C22 0.073(4) 0.045(3) 0.057(3) -0.002(2) -0.011(3) -0.026(2)
C23 0.113(5) 0.044(3) 0.074(4) 0.007(3) -0.027(3) -0.036(3)
C24 0.075(4) 0.070(3) 0.054(3) 0.000(3) 0.004(3) -0.029(3)
C25 0.076(4) 0.057(3) 0.060(3) -0.003(3) -0.019(3) -0.016(3)
C26 0.088(4) 0.060(3) 0.061(3) -0.018(3) -0.017(3) -0.034(3)
C27 0.241(11) 0.097(5) 0.092(5) 0.010(4) -0.092(6) -0.093(6)
C28 0.123(6) 0.114(5) 0.085(5) -0.019(4) -0.026(4) -0.075(5)
C29 0.117(6) 0.188(9) 0.162(8) -0.132(8) 0.015(6) -0.063(6)
C30 0.064(3) 0.059(3) 0.041(3) -0.010(2) 0.002(2) -0.022(2)
C31 0.086(4) 0.055(3) 0.042(3) -0.008(2) -0.006(3) -0.019(3)
C32 0.068(4) 0.067(3) 0.064(3) -0.024(3) -0.019(3) -0.005(3)
C33 0.053(3) 0.055(3) 0.052(3) -0.014(2) -0.011(2) -0.006(2)
Cr2 0.0454(4) 0.0484(4) 0.0395(4) -0.0156(3) -0.0004(3) -0.0173(3)
Cl3 0.0548(7) 0.0657(7) 0.0485(6) -0.0247(6) -0.0006(5) -0.0240(6)
Cl4 0.0560(7) 0.0608(7) 0.0533(7) -0.0253(6) -0.0008(5) -0.0240(6)
O3 0.0496(18) 0.0484(17) 0.0455(17) -0.0112(14) -0.0061(14) -0.0136(14)
O4 0.058(2) 0.071(2) 0.0413(17) -0.0196(16) 0.0042(15) -0.0280(17)
N3 0.043(2) 0.042(2) 0.044(2) -0.0159(17) -0.0051(16) -0.0123(16)
N4 0.045(2) 0.050(2) 0.045(2) -0.0188(17) 0.0019(17) -0.0142(17)
C34 0.035(2) 0.054(3) 0.050(3) -0.021(2) 0.000(2) -0.013(2)
C35 0.047(3) 0.043(2) 0.041(2) -0.009(2) -0.005(2) -0.014(2)
C36 0.051(3) 0.048(3) 0.036(2) -0.015(2) -0.001(2) -0.019(2)
C37 0.048(3) 0.043(2) 0.042(2) -0.016(2) -0.005(2) -0.017(2)
C38 0.051(3) 0.046(3) 0.050(3) -0.018(2) 0.001(2) -0.019(2)
C39 0.044(3) 0.055(3) 0.057(3) -0.015(2) 0.010(2) -0.013(2)
C40 0.044(3) 0.050(3) 0.085(4) -0.012(3) -0.012(3) -0.014(2)
C41 0.050(4) 0.070(4) 0.141(6) -0.031(4) -0.013(4) -0.017(3)
C42 0.051(4) 0.077(5) 0.215(11) -0.034(6) 0.015(6) -0.019(4)
C43 0.079(5) 0.065(4) 0.144(7) -0.023(4) 0.060(5) -0.012(4)
C44 0.067(4) 0.056(3) 0.081(4) -0.024(3) 0.035(3) -0.013(3)
C45 0.132(6) 0.114(6) 0.067(4) -0.042(4) 0.042(4) -0.017(5)
C46 0.088(4) 0.070(4) 0.057(3) -0.021(3) -0.020(3) -0.023(3)
C47 0.056(3) 0.049(3) 0.070(3) -0.022(3) 0.003(3) -0.015(2)
C48 0.067(4) 0.042(3) 0.078(4) -0.009(3) -0.004(3) -0.014(3)
C49 0.060(3) 0.049(3) 0.058(3) -0.010(2) 0.005(2) -0.023(2)
C50 0.050(3) 0.046(3) 0.052(3) -0.017(2) 0.000(2) -0.017(2)
C51 0.046(3) 0.045(2) 0.045(3) -0.011(2) 0.000(2) -0.012(2)
C52 0.050(3) 0.055(3) 0.060(3) -0.024(2) -0.004(2) -0.015(2)
C53 0.059(3) 0.044(3) 0.058(3) -0.014(2) -0.004(2) -0.013(2)
C54 0.052(3) 0.045(3) 0.060(3) -0.017(2) -0.005(2) -0.015(2)
C55 0.056(3) 0.049(3) 0.064(3) -0.012(2) 0.004(3) -0.019(2)
C56 0.081(4) 0.054(3) 0.080(4) -0.002(3) 0.005(3) -0.019(3)
C57 0.079(4) 0.066(3) 0.054(3) -0.003(3) -0.001(3) -0.026(3)
C58 0.073(4) 0.057(3) 0.085(4) -0.009(3) 0.004(3) -0.033(3)
C59 0.059(3) 0.052(3) 0.064(3) -0.025(3) 0.008(3) -0.005(2)
C60 0.070(4) 0.084(4) 0.091(5) -0.027(4) 0.002(3) 0.002(3)
C61 0.105(6) 0.121(6) 0.114(6) -0.076(5) 0.017(5) -0.029(5)
C62 0.117(6) 0.079(4) 0.101(5) -0.032(4) 0.052(5) -0.008(4)
C63 0.059(3) 0.074(3) 0.062(3) -0.026(3) 0.011(3) -0.028(3)
C64 0.083(5) 0.153(7) 0.086(5) -0.035(5) 0.017(4) -0.058(5)
C65 0.118(6) 0.194(9) 0.056(4) -0.037(5) 0.019(4) -0.061(6)
C66 0.075(4) 0.094(4) 0.044(3) -0.008(3) 0.003(3) -0.031(3)

loop_
_atom_type_symbol
_atom_type_description
_atom_type_scat_dispersion_real
_atom_type_scat_dispersion_imag
_atom_type_scat_source
C C 0.0148 0.0070 'International Tables Vol C Tables 4.2.6.8 and 6.1.1.4'
H H 0.0000 0.0000 'International Tables Vol C Tables 4.2.6.8 and 6.1.1.4'
Cl Cl 0.3294 0.5404 'International Tables Vol C Tables 4.2.6.8 and 6.1.1.4'
Cr Cr 0.1653 1.9365 'International Tables Vol C Tables 4.2.6.8 and 6.1.1.4'
N N 0.0253 0.0136 'International Tables Vol C Tables 4.2.6.8 and 6.1.1.4'
O O 0.0412 0.0250 'International Tables Vol C Tables 4.2.6.8 and 6.1.1.4'

loop_
_geom_angle_atom_site_label_1
_geom_angle_atom_site_label_2
_geom_angle_atom_site_label_3
_geom_angle
_geom_angle_site_symmetry_1
_geom_angle_site_symmetry_3
_geom_angle_publ_flag
Cl2 Cr1 Cl1 177.50(5) . . ?
O1 Cr1 Cl1 91.99(10) . . ?
O1 Cr1 Cl2 90.35(10) . . ?
O1 Cr1 O2 92.67(12) . . ?
O1 Cr1 N1 91.83(13) . . ?
O1 Cr1 N2 170.99(13) . . ?
O2 Cr1 Cl1 88.29(9) . . ?
O2 Cr1 Cl2 90.72(9) . . ?
O2 Cr1 N2 94.57(13) . . ?
N1 Cr1 Cl1 88.57(10) . . ?
N1 Cr1 Cl2 92.23(11) . . ?
N1 Cr1 O2 174.60(12) . . ?
N1 Cr1 N2 80.67(13) . . ?
N2 Cr1 Cl1 82.89(11) . . ?
N2 Cr1 Cl2 94.90(11) . . ?
C1 O1 Cr1 127.0(3) . . ?
C30 O2 Cr1 121.6(3) . . ?
C30 O2 C33 109.5(3) . . ?
C33 O2 Cr1 126.6(3) . . ?
C3 N1 Cr1 123.0(3) . . ?
C3 N1 C4 121.2(4) . . ?
C4 N1 Cr1 115.8(3) . . ?
Cr1 N2 H2 101.3 . . ?
C5 N2 Cr1 108.8(3) . . ?
C5 N2 H2 101.3 . . ?
C5 N2 C6 115.4(3) . . ?
C6 N2 Cr1 124.3(3) . . ?
C6 N2 H2 101.3 . . ?
O1 C1 C2 121.1(4) . . ?
O1 C1 C21 120.1(4) . . ?
C2 C1 C21 118.8(4) . . ?
C1 C2 C3 123.7(4) . . ?
C18 C2 C1 120.6(4) . . ?
C18 C2 C3 115.6(4) . . ?
N1 C3 C2 126.6(4) . . ?
N1 C3 H3 116.7 . . ?
C2 C3 H3 116.7 . . ?
C5 C4 N1 116.7(4) . . ?
C5 C4 C17 118.3(4) . . ?
C17 C4 N1 124.9(4) . . ?
C4 C5 N2 117.1(4) . . ?
C14 C5 N2 121.4(4) . . ?
C14 C5 C4 121.4(4) . . ?
C7 C6 N2 116.9(4) . . ?
C11 C6 N2 120.7(4) . . ?
C11 C6 C7 122.4(5) . . ?
C6 C7 C13 122.3(5) . . ?
C8 C7 C6 117.3(5) . . ?
C8 C7 C13 120.4(5) . . ?
C7 C8 H8 119.0 . . ?
C9 C8 C7 122.0(6) . . ?
C9 C8 H8 119.0 . . ?
C8 C9 H9 119.7 . . ?
C8 C9 C10 120.6(6) . . ?
C10 C9 H9 119.7 . . ?
C9 C10 H10 119.7 . . ?
C9 C10 C11 120.7(6) . . ?
C11 C10 H10 119.7 . . ?
C6 C11 C10 117.0(5) . . ?
C6 C11 C12 125.2(5) . . ?
C10 C11 C12 117.7(5) . . ?
C11 C12 H12A 109.5 . . ?
C11 C12 H12B 109.5 . . ?
C11 C12 H12C 109.5 . . ?
H12A C12 H12B 109.5 . . ?
H12A C12 H12C 109.5 . . ?
H12B C12 H12C 109.5 . . ?
C7 C13 H13A 109.5 . . ?
C7 C13 H13B 109.5 . . ?
C7 C13 H13C 109.5 . . ?
H13A C13 H13B 109.5 . . ?
H13A C13 H13C 109.5 . . ?
H13B C13 H13C 109.5 . . ?
C5 C14 H14 120.2 . . ?
C5 C14 C15 119.7(5) . . ?
C15 C14 H14 120.2 . . ?
C14 C15 H15 120.2 . . ?
C16 C15 C14 119.6(5) . . ?
C16 C15 H15 120.2 . . ?
C15 C16 H16 119.5 . . ?
C15 C16 C17 121.1(5) . . ?
C17 C16 H16 119.5 . . ?
C4 C17 H17 120.0 . . ?
C16 C17 C4 119.9(4) . . ?
C16 C17 H17 120.0 . . ?
C2 C18 H18 119.2 . . ?
C19 C18 C2 121.5(4) . . ?
C19 C18 H18 119.2 . . ?
C18 C19 C20 115.8(4) . . ?
C18 C19 C26 122.6(4) . . ?
C20 C19 C26 121.5(4) . . ?
C19 C20 H20 117.1 . . ?
C21 C20 C19 125.8(4) . . ?
C21 C20 H20 117.1 . . ?
C1 C21 C22 120.7(4) . . ?
C20 C21 C1 117.3(4) . . ?
C20 C21 C22 122.1(4) . . ?
C21 C22 C23 111.8(4) . . ?
C21 C22 C25 109.8(4) . . ?
C23 C22 C25 106.2(4) . . ?
C24 C22 C21 110.6(4) . . ?
C24 C22 C23 108.0(5) . . ?
C24 C22 C25 110.4(4) . . ?
C22 C23 H23A 109.5 . . ?
C22 C23 H23B 109.5 . . ?
C22 C23 H23C 109.5 . . ?
H23A C23 H23B 109.5 . . ?
H23A C23 H23C 109.5 . . ?
H23B C23 H23C 109.5 . . ?
C22 C24 H24A 109.5 . . ?
C22 C24 H24B 109.5 . . ?
C22 C24 H24C 109.5 . . ?
H24A C24 H24B 109.5 . . ?
H24A C24 H24C 109.5 . . ?
H24B C24 H24C 109.5 . . ?
C22 C25 H25A 109.5 . . ?
C22 C25 H25B 109.5 . . ?
C22 C25 H25C 109.5 . . ?
H25A C25 H25B 109.5 . . ?
H25A C25 H25C 109.5 . . ?
H25B C25 H25C 109.5 . . ?
C19 C26 C29 107.9(5) . . ?
C27 C26 C19 111.8(4) . . ?
C27 C26 C29 110.0(6) . . ?
C28 C26 C19 112.3(5) . . ?
C28 C26 C27 105.9(6) . . ?
C28 C26 C29 108.9(5) . . ?
C26 C27 H27A 109.5 . . ?
C26 C27 H27B 109.5 . . ?
C26 C27 H27C 109.5 . . ?
H27A C27 H27B 109.5 . . ?
H27A C27 H27C 109.5 . . ?
H27B C27 H27C 109.5 . . ?
C26 C28 H28A 109.5 . . ?
C26 C28 H28B 109.5 . . ?
C26 C28 H28C 109.5 . . ?
H28A C28 H28B 109.5 . . ?
H28A C28 H28C 109.5 . . ?
H28B C28 H28C 109.5 . . ?
C26 C29 H29A 109.5 . . ?
C26 C29 H29B 109.5 . . ?
C26 C29 H29C 109.5 . . ?
H29A C29 H29B 109.5 . . ?
H29A C29 H29C 109.5 . . ?
H29B C29 H29C 109.5 . . ?
O2 C30 H30A 110.6 . . ?
O2 C30 H30B 110.6 . . ?
O2 C30 C31 105.8(4) . . ?
H30A C30 H30B 108.7 . . ?
C31 C30 H30A 110.6 . . ?
C31 C30 H30B 110.6 . . ?
C30 C31 H31A 111.3 . . ?
C30 C31 H31B 111.3 . . ?
C30 C31 C32 102.2(4) . . ?
H31A C31 H31B 109.2 . . ?
C32 C31 H31A 111.3 . . ?
C32 C31 H31B 111.3 . . ?
C31 C32 H32A 111.3 . . ?
C31 C32 H32B 111.3 . . ?
H32A C32 H32B 109.2 . . ?
C33 C32 C31 102.3(4) . . ?
C33 C32 H32A 111.3 . . ?
C33 C32 H32B 111.3 . . ?
O2 C33 C32 104.1(4) . . ?
O2 C33 H33A 110.9 . . ?
O2 C33 H33B 110.9 . . ?
C32 C33 H33A 110.9 . . ?
C32 C33 H33B 110.9 . . ?
H33A C33 H33B 109.0 . . ?
Cl4 Cr2 Cl3 176.27(5) . . ?
O3 Cr2 Cl3 93.09(10) . . ?
O3 Cr2 Cl4 90.36(10) . . ?
O3 Cr2 O4 92.14(13) . . ?
O3 Cr2 N3 91.84(14) . . ?
O3 Cr2 N4 170.89(14) . . ?
O4 Cr2 Cl3 87.55(9) . . ?
O4 Cr2 Cl4 90.89(9) . . ?
O4 Cr2 N4 94.83(13) . . ?
N3 Cr2 Cl3 89.99(10) . . ?
N3 Cr2 Cl4 91.33(10) . . ?
N3 Cr2 O4 175.43(14) . . ?
N3 Cr2 N4 80.98(14) . . ?
N4 Cr2 Cl3 81.39(10) . . ?
N4 Cr2 Cl4 95.37(10) . . ?
C34 O3 Cr2 125.4(3) . . ?
C63 O4 Cr2 125.0(3) . . ?
C63 O4 C66 108.6(4) . . ?
C66 O4 Cr2 123.4(3) . . ?
C36 N3 Cr2 123.1(3) . . ?
C36 N3 C37 121.0(4) . . ?
C37 N3 Cr2 115.8(3) . . ?
Cr2 N4 H4 101.6 . . ?
C38 N4 Cr2 108.4(3) . . ?
C38 N4 H4 101.6 . . ?
C38 N4 C39 115.3(4) . . ?
C39 N4 Cr2 124.3(3) . . ?
C39 N4 H4 101.6 . . ?
O3 C34 C35 121.6(4) . . ?
O3 C34 C54 118.6(4) . . ?
C35 C34 C54 119.6(4) . . ?
C34 C35 C36 123.6(4) . . ?
C34 C35 C51 121.3(4) . . ?
C51 C35 C36 115.0(4) . . ?
N3 C36 C35 126.5(4) . . ?
N3 C36 H36 116.7 . . ?
C35 C36 H36 116.7 . . ?
C38 C37 N3 116.3(4) . . ?
C50 C37 N3 125.0(4) . . ?
C50 C37 C38 118.7(4) . . ?
C37 C38 N4 118.0(4) . . ?
C47 C38 N4 120.9(4) . . ?
C47 C38 C37 121.0(4) . . ?
C40 C39 N4 120.1(4) . . ?
C44 C39 N4 118.2(5) . . ?
C44 C39 C40 121.7(5) . . ?
C39 C40 C46 125.0(4) . . ?
C41 C40 C39 116.6(6) . . ?
C41 C40 C46 118.4(6) . . ?
C40 C41 H41 118.8 . . ?
C42 C41 C40 122.5(7) . . ?
C42 C41 H41 118.8 . . ?
C41 C42 H42 119.7 . . ?
C41 C42 C43 120.6(7) . . ?
C43 C42 H42 119.7 . . ?
C42 C43 H43 120.0 . . ?
C42 C43 C44 119.9(7) . . ?
C44 C43 H43 120.0 . . ?
C39 C44 C45 119.7(5) . . ?
C43 C44 C39 118.5(7) . . ?
C43 C44 C45 121.8(6) . . ?
C44 C45 H45A 109.5 . . ?
C44 C45 H45B 109.5 . . ?
C44 C45 H45C 109.5 . . ?
H45A C45 H45B 109.5 . . ?
H45A C45 H45C 109.5 . . ?
H45B C45 H45C 109.5 . . ?
C40 C46 H46A 109.5 . . ?
C40 C46 H46B 109.5 . . ?
C40 C46 H46C 109.5 . . ?
H46A C46 H46B 109.5 . . ?
H46A C46 H46C 109.5 . . ?
H46B C46 H46C 109.5 . . ?
C38 C47 H47 120.6 . . ?
C48 C47 C38 118.8(5) . . ?
C48 C47 H47 120.6 . . ?
C47 C48 H48 119.6 . . ?
C49 C48 C47 120.8(5) . . ?
C49 C48 H48 119.6 . . ?
C48 C49 H49 119.6 . . ?
C48 C49 C50 120.7(5) . . ?
C50 C49 H49 119.6 . . ?
C37 C50 H50 120.0 . . ?
C49 C50 C37 120.0(4) . . ?
C49 C50 H50 120.0 . . ?
C35 C51 H51 119.7 . . ?
C52 C51 C35 120.7(4) . . ?
C52 C51 H51 119.7 . . ?
C51 C52 C53 116.6(4) . . ?
C51 C52 C59 122.4(4) . . ?
C53 C52 C59 121.0(4) . . ?
C52 C53 H53 117.1 . . ?
C52 C53 C54 125.8(4) . . ?
C54 C53 H53 117.1 . . ?
C34 C54 C55 122.3(4) . . ?
C53 C54 C34 115.8(4) . . ?
C53 C54 C55 121.9(4) . . ?
C54 C55 C56 112.3(4) . . ?
C54 C55 C57 109.9(4) . . ?
C56 C55 C57 106.1(4) . . ?
C58 C55 C54 109.3(4) . . ?
C58 C55 C56 108.2(4) . . ?
C58 C55 C57 111.0(5) . . ?
C55 C56 H56A 109.5 . . ?
C55 C56 H56B 109.5 . . ?
C55 C56 H56C 109.5 . . ?
H56A C56 H56B 109.5 . . ?
H56A C56 H56C 109.5 . . ?
H56B C56 H56C 109.5 . . ?
C55 C57 H57A 109.5 . . ?
C55 C57 H57B 109.5 . . ?
C55 C57 H57C 109.5 . . ?
H57A C57 H57B 109.5 . . ?
H57A C57 H57C 109.5 . . ?
H57B C57 H57C 109.5 . . ?
C55 C58 H58A 109.5 . . ?
C55 C58 H58B 109.5 . . ?
C55 C58 H58C 109.5 . . ?
H58A C58 H58B 109.5 . . ?
H58A C58 H58C 109.5 . . ?
H58B C58 H58C 109.5 . . ?
C60 C59 C52 108.2(4) . . ?
C61 C59 C52 108.5(5) . . ?
C61 C59 C60 108.8(5) . . ?
C62 C59 C52 111.6(4) . . ?
C62 C59 C60 108.9(5) . . ?
C62 C59 C61 110.8(6) . . ?
C59 C60 H60A 109.5 . . ?
C59 C60 H60B 109.5 . . ?
C59 C60 H60C 109.5 . . ?
H60A C60 H60B 109.5 . . ?
H60A C60 H60C 109.5 . . ?
H60B C60 H60C 109.5 . . ?
C59 C61 H61A 109.5 . . ?
C59 C61 H61B 109.5 . . ?
C59 C61 H61C 109.5 . . ?
H61A C61 H61B 109.5 . . ?
H61A C61 H61C 109.5 . . ?
H61B C61 H61C 109.5 . . ?
C59 C62 H62A 109.5 . . ?
C59 C62 H62B 109.5 . . ?
C59 C62 H62C 109.5 . . ?
H62A C62 H62B 109.5 . . ?
H62A C62 H62C 109.5 . . ?
H62B C62 H62C 109.5 . . ?
O4 C63 H63A 110.9 . . ?
O4 C63 H63B 110.9 . . ?
O4 C63 C64 104.0(4) . . ?
H63A C63 H63B 109.0 . . ?
C64 C63 H63A 110.9 . . ?
C64 C63 H63B 110.9 . . ?
C63 C64 H64A 110.7 . . ?
C63 C64 H64B 110.7 . . ?
C63 C64 C65 105.4(5) . . ?
H64A C64 H64B 108.8 . . ?
C65 C64 H64A 110.7 . . ?
C65 C64 H64B 110.7 . . ?
C64 C65 H65A 110.8 . . ?
C64 C65 H65B 110.8 . . ?
H65A C65 H65B 108.9 . . ?
C66 C65 C64 104.8(5) . . ?
C66 C65 H65A 110.8 . . ?
C66 C65 H65B 110.8 . . ?
O4 C66 C65 103.5(5) . . ?
O4 C66 H66A 111.1 . . ?
O4 C66 H66B 111.1 . . ?
C65 C66 H66A 111.1 . . ?
C65 C66 H66B 111.1 . . ?
H66A C66 H66B 109.0 . . ?

loop_
_geom_bond_atom_site_label_1
_geom_bond_atom_site_label_2
_geom_bond_distance
_geom_bond_site_symmetry_2
_geom_bond_publ_flag
Cr1 Cl1 2.3756(13) . ?
Cr1 Cl2 2.2912(13) . ?
Cr1 O1 1.894(3) . ?
Cr1 O2 2.071(3) . ?
Cr1 N1 1.999(3) . ?
Cr1 N2 2.170(3) . ?
O1 C1 1.326(5) . ?
O2 C30 1.459(5) . ?
O2 C33 1.468(5) . ?
N1 C3 1.297(5) . ?
N1 C4 1.422(5) . ?
N2 H2 1.0000 . ?
N2 C5 1.463(5) . ?
N2 C6 1.463(6) . ?
C1 C2 1.418(6) . ?
C1 C21 1.425(6) . ?
C2 C3 1.436(6) . ?
C2 C18 1.409(6) . ?
C3 H3 0.9500 . ?
C4 C5 1.394(6) . ?
C4 C17 1.400(6) . ?
C5 C14 1.370(6) . ?
C6 C7 1.404(7) . ?
C6 C11 1.385(7) . ?
C7 C8 1.393(8) . ?
C7 C13 1.500(7) . ?
C8 H8 0.9500 . ?
C8 C9 1.346(9) . ?
C9 H9 0.9500 . ?
C9 C10 1.375(9) . ?
C10 H10 0.9500 . ?
C10 C11 1.419(8) . ?
C11 C12 1.511(7) . ?
C12 H12A 0.9800 . ?
C12 H12B 0.9800 . ?
C12 H12C 0.9800 . ?
C13 H13A 0.9800 . ?
C13 H13B 0.9800 . ?
C13 H13C 0.9800 . ?
C14 H14 0.9500 . ?
C14 C15 1.396(7) . ?
C15 H15 0.9500 . ?
C15 C16 1.370(7) . ?
C16 H16 0.9500 . ?
C16 C17 1.384(6) . ?
C17 H17 0.9500 . ?
C18 H18 0.9500 . ?
C18 C19 1.383(6) . ?
C19 C20 1.414(6) . ?
C19 C26 1.514(6) . ?
C20 H20 0.9500 . ?
C20 C21 1.372(6) . ?
C21 C22 1.533(6) . ?
C22 C23 1.540(6) . ?
C22 C24 1.527(7) . ?
C22 C25 1.551(7) . ?
C23 H23A 0.9800 . ?
C23 H23B 0.9800 . ?
C23 H23C 0.9800 . ?
C24 H24A 0.9800 . ?
C24 H24B 0.9800 . ?
C24 H24C 0.9800 . ?
C25 H25A 0.9800 . ?
C25 H25B 0.9800 . ?
C25 H25C 0.9800 . ?
C26 C27 1.511(8) . ?
C26 C28 1.494(8) . ?
C26 C29 1.514(9) . ?
C27 H27A 0.9800 . ?
C27 H27B 0.9800 . ?
C27 H27C 0.9800 . ?
C28 H28A 0.9800 . ?
C28 H28B 0.9800 . ?
C28 H28C 0.9800 . ?
C29 H29A 0.9800 . ?
C29 H29B 0.9800 . ?
C29 H29C 0.9800 . ?
C30 H30A 0.9900 . ?
C30 H30B 0.9900 . ?
C30 C31 1.499(7) . ?
C31 H31A 0.9900 . ?
C31 H31B 0.9900 . ?
C31 C32 1.529(8) . ?
C32 H32A 0.9900 . ?
C32 H32B 0.9900 . ?
C32 C33 1.511(7) . ?
C33 H33A 0.9900 . ?
C33 H33B 0.9900 . ?
Cr2 Cl3 2.3746(12) . ?
Cr2 Cl4 2.2854(12) . ?
Cr2 O3 1.897(3) . ?
Cr2 O4 2.076(3) . ?
Cr2 N3 1.999(4) . ?
Cr2 N4 2.182(4) . ?
O3 C34 1.337(5) . ?
O4 C63 1.441(6) . ?
O4 C66 1.453(6) . ?
N3 C36 1.284(5) . ?
N3 C37 1.435(5) . ?
N4 H4 1.0000 . ?
N4 C38 1.453(6) . ?
N4 C39 1.468(6) . ?
C34 C35 1.399(6) . ?
C34 C54 1.438(6) . ?
C35 C36 1.439(6) . ?
C35 C51 1.415(6) . ?
C36 H36 0.9500 . ?
C37 C38 1.401(6) . ?
C37 C50 1.392(6) . ?
C38 C47 1.389(6) . ?
C39 C40 1.417(7) . ?
C39 C44 1.398(7) . ?
C40 C41 1.370(8) . ?
C40 C46 1.494(8) . ?
C41 H41 0.9500 . ?
C41 C42 1.366(11) . ?
C42 H42 0.9500 . ?
C42 C43 1.377(12) . ?
C43 H43 0.9500 . ?
C43 C44 1.385(9) . ?
C44 C45 1.525(9) . ?
C45 H45A 0.9800 . ?
C45 H45B 0.9800 . ?
C45 H45C 0.9800 . ?
C46 H46A 0.9800 . ?
C46 H46B 0.9800 . ?
C46 H46C 0.9800 . ?
C47 H47 0.9500 . ?
C47 C48 1.387(7) . ?
C48 H48 0.9500 . ?
C48 C49 1.370(7) . ?
C49 H49 0.9500 . ?
C49 C50 1.384(6) . ?
C50 H50 0.9500 . ?
C51 H51 0.9500 . ?
C51 C52 1.393(6) . ?
C52 C53 1.400(7) . ?
C52 C59 1.541(7) . ?
C53 H53 0.9500 . ?
C53 C54 1.403(7) . ?
C54 C55 1.523(7) . ?
C55 C56 1.530(7) . ?
C55 C57 1.542(7) . ?
C55 C58 1.514(7) . ?
C56 H56A 0.9800 . ?
C56 H56B 0.9800 . ?
C56 H56C 0.9800 . ?
C57 H57A 0.9800 . ?
C57 H57B 0.9800 . ?
C57 H57C 0.9800 . ?
C58 H58A 0.9800 . ?
C58 H58B 0.9800 . ?
C58 H58C 0.9800 . ?
C59 C60 1.534(8) . ?
C59 C61 1.509(8) . ?
C59 C62 1.501(8) . ?
C60 H60A 0.9800 . ?
C60 H60B 0.9800 . ?
C60 H60C 0.9800 . ?
C61 H61A 0.9800 . ?
C61 H61B 0.9800 . ?
C61 H61C 0.9800 . ?
C62 H62A 0.9800 . ?
C62 H62B 0.9800 . ?
C62 H62C 0.9800 . ?
C63 H63A 0.9900 . ?
C63 H63B 0.9900 . ?
C63 C64 1.534(8) . ?
C64 H64A 0.9900 . ?
C64 H64B 0.9900 . ?
C64 C65 1.543(10) . ?
C65 H65A 0.9900 . ?
C65 H65B 0.9900 . ?
C65 C66 1.485(8) . ?
C66 H66A 0.9900 . ?
C66 H66B 0.9900 . ?

loop_
_smtbx_masks_void_nr
_smtbx_masks_void_average_x
_smtbx_masks_void_average_y
_smtbx_masks_void_average_z
_smtbx_masks_void_volume
_smtbx_masks_void_count_electrons
_smtbx_masks_void_content
1 0.000 0.000 0.000 14.3 0.4 ?
2 -0.956 0.000 -0.456 1194.8 55.7 ?
3 0.208 0.408 0.710 14.0 0.0 ?
4 0.792 0.592 0.290 14.0 0.0 ?
